data_7017238
loop_
_publ_author_name
'Fontenot, Sean A.'
'Cangelosi, Virginia M.'
'Pitt, Melanie A. W.'
'Sather, Aaron C.'
'Zakharov, Lev N.'
'Berryman, Orion B.'
'Johnson, Darren W.'

_publ_section_title
;
 Design, synthesis and characterization of self-assembled As(2)L(3) and
 Sb(2)L(3) cryptands.
;
_journal_issue 45
_journal_name_full 'Dalton transactions (Cambridge, England : 2003)'
_journal_page_first 12125
_journal_page_last 12131
_journal_paper_doi 10.1039/c1dt10817d
_journal_volume 40
_journal_year 2011
_chemical_formula_sum 'C48 H48 As2 S6'
_chemical_formula_weight 967.06
_chemical_name_systematic
;

?

;
_space_group_IT_number 15
_symmetry_cell_setting monoclinic
_symmetry_space_group_name_Hall '-C 2yc'
_symmetry_space_group_name_H-M 'C 1 2/c 1'
_atom_sites_solution_hydrogens geom
_atom_sites_solution_primary direct
_atom_sites_solution_secondary difmap
_audit_creation_method SHELXLTL
_cell_angle_alpha 90.00
_cell_angle_beta 106.3970(10)
_cell_angle_gamma 90.00
_cell_formula_units_Z 4
_cell_length_a 30.468(3)
_cell_length_b 13.6420(12)
_cell_length_c 11.0855(10)
_cell_measurement_reflns_used 5192
_cell_measurement_temperature 173(2)
_cell_measurement_theta_max 24.79
_cell_measurement_theta_min 2.67
_cell_volume 4420.2(7)
_computing_cell_refinement 'Bruker SMART'
_computing_data_collection 'Bruker SMART'
_computing_data_reduction 'Bruker SAINT'
_computing_molecular_graphics 'Bruker SHELXTL'
_computing_publication_material 'Bruker SHELXTL'
_computing_structure_refinement 'Bruker SHELXTL'
_computing_structure_solution 'Bruker SHELXTL'
_diffrn_ambient_temperature 173(2)
_diffrn_measured_fraction_theta_full 1.000
_diffrn_measured_fraction_theta_max 1.000
_diffrn_measurement_device_type 'CCD area detector'
_diffrn_measurement_method 'phi and omega scans'
_diffrn_radiation_monochromator graphite
_diffrn_radiation_source 'fine-focus sealed tube'
_diffrn_radiation_type MoK\a
_diffrn_radiation_wavelength 0.71073
_diffrn_reflns_av_R_equivalents 0.0417
_diffrn_reflns_av_sigmaI/netI 0.0334
_diffrn_reflns_limit_h_max 38
_diffrn_reflns_limit_h_min -38
_diffrn_reflns_limit_k_max 17
_diffrn_reflns_limit_k_min -17
_diffrn_reflns_limit_l_max 14
_diffrn_reflns_limit_l_min -14
_diffrn_reflns_number 24133
_diffrn_reflns_theta_full 27.00
_diffrn_reflns_theta_max 27.00
_diffrn_reflns_theta_min 1.39
_exptl_absorpt_coefficient_mu 1.829
_exptl_absorpt_correction_T_max 0.9304
_exptl_absorpt_correction_T_min 0.5509
_exptl_absorpt_correction_type multi-scan
_exptl_absorpt_process_details SADABS
_exptl_crystal_colour colorless
_exptl_crystal_density_diffrn 1.453
_exptl_crystal_density_method 'not measured'
_exptl_crystal_description plate
_exptl_crystal_F_000 1992
_exptl_crystal_size_max 0.37
_exptl_crystal_size_mid 0.14
_exptl_crystal_size_min 0.04
_refine_diff_density_max 1.064
_refine_diff_density_min -0.452
_refine_diff_density_rms 0.113
_refine_ls_extinction_method none
_refine_ls_goodness_of_fit_ref 1.088
_refine_ls_hydrogen_treatment constr
_refine_ls_matrix_type full
_refine_ls_number_parameters 253
_refine_ls_number_reflns 4837
_refine_ls_number_restraints 0
_refine_ls_restrained_S_all 1.088
_refine_ls_R_factor_all 0.0670
_refine_ls_R_factor_gt 0.0468
_refine_ls_shift/su_max 0.000
_refine_ls_shift/su_mean 0.000
_refine_ls_structure_factor_coef Fsqd
_refine_ls_weighting_details 'calc w=1/[\s^2^(Fo^2^)+(0.0708P)^2^+9.6896P] where P=(Fo^2^+2Fc^2^)/3'
_refine_ls_weighting_scheme calc
_refine_ls_wR_factor_gt 0.1210
_refine_ls_wR_factor_ref 0.1416
_reflns_number_gt 3704
_reflns_number_total 4837
_reflns_threshold_expression >2sigma(I)
_cod_data_source_file c1dt10817d.txt
_cod_data_source_block map22
_cod_depositor_comments
;
The following automatic conversions were performed:

'_symmetry_cell_setting' value 'Monoclinic' changed to 'monoclinic'
according to /home/saulius/struct/CIF-dictionaries/cif_core.dic
dictionary named 'cif_core.dic' version 2.4.1 from 2010-06-29.

Automatic conversion script
Id: cif_fix_values 1715 2011-07-08 13:25:40Z adriana 
;
_cod_original_sg_symbol_H-M C2/c
_cod_database_code 7017238

loop_
_symmetry_equiv_pos_as_xyz
'x, y, z'
'-x, y, -z+1/2'
'x+1/2, y+1/2, z'
'-x+1/2, y+1/2, -z+1/2'
'-x, -y, -z'
'x, -y, z-1/2'
'-x+1/2, -y+1/2, -z'
'x+1/2, -y+1/2, z-1/2'

loop_
_atom_site_label
_atom_site_type_symbol
_atom_site_fract_x
_atom_site_fract_y
_atom_site_fract_z
_atom_site_U_iso_or_equiv
_atom_site_adp_type
_atom_site_occupancy
_atom_site_symmetry_multiplicity
_atom_site_calc_flag
_atom_site_refinement_flags
As1 As 0.185561(12) 0.24551(3) 0.19518(4) 0.03529(14) Uani 1 1 d .
S1 S 0.20822(3) 0.31945(8) 0.04293(9) 0.0397(2) Uani 1 1 d .
S2 S 0.22969(3) 0.11219(8) 0.20797(10) 0.0454(3) Uani 1 1 d .
S3 S 0.23256(3) 0.33435(8) 0.34884(9) 0.0432(3) Uani 1 1 d .
C1 C 0.16963(14) 0.2591(3) -0.0942(4) 0.0443(10) Uani 1 1 d .
H1A H 0.1729 0.2904 -0.1718 0.053 Uiso 1 1 calc R
H1B H 0.1785 0.1894 -0.0954 0.053 Uiso 1 1 calc R
C2 C 0.12043(13) 0.2649(3) -0.0929(4) 0.0378(9) Uani 1 1 d .
C3 C 0.09855(15) 0.1840(3) -0.0615(4) 0.0486(10) Uani 1 1 d .
H3A H 0.1140 0.1227 -0.0474 0.058 Uiso 1 1 calc R
C4 C 0.05484(16) 0.1909(4) -0.0504(5) 0.0603(13) Uani 1 1 d .
H4A H 0.0409 0.1346 -0.0266 0.072 Uiso 1 1 calc R
C5 C 0.03111(16) 0.2761(4) -0.0725(5) 0.0627(13) Uani 1 1 d .
C6 C 0.05237(16) 0.3576(4) -0.1042(5) 0.0628(13) Uani 1 1 d .
H6A H 0.0363 0.4181 -0.1192 0.075 Uiso 1 1 calc R
C7 C 0.09701(14) 0.3531(3) -0.1147(4) 0.0485(10) Uani 1 1 d .
H7A H 0.1111 0.4099 -0.1364 0.058 Uiso 1 1 calc R
C8 C -0.01760(19) 0.2785(4) -0.0553(7) 0.0770(16) Uani 1 1 d .
H8A H -0.0404 0.2740 -0.1388 0.092 Uiso 1 1 calc R
H8B H -0.0217 0.2207 -0.0056 0.092 Uiso 1 1 calc R
C9 C -0.0258(3) 0.3619(9) 0.0040(10) 0.179(6) Uani 1 1 d .
H9A H -0.0261 0.4181 -0.0526 0.215 Uiso 1 1 calc R
H9B H 0.0002 0.3717 0.0800 0.215 Uiso 1 1 calc R
C10 C -0.0707(2) 0.3654(6) 0.0447(7) 0.100(2) Uani 1 1 d .
C11 C -0.1132(2) 0.3681(5) -0.0434(5) 0.088(2) Uani 1 1 d .
H11A H -0.1153 0.3564 -0.1294 0.106 Uiso 1 1 calc R
C12 C -0.15288(16) 0.3875(4) -0.0094(4) 0.0566(12) Uani 1 1 d .
H12A H -0.1816 0.3901 -0.0717 0.068 Uiso 1 1 calc R
C13 C -0.15044(12) 0.4030(3) 0.1152(4) 0.0387(8) Uani 1 1 d .
C14 C -0.10848(14) 0.3940(4) 0.2042(4) 0.0512(11) Uani 1 1 d .
H14A H -0.1064 0.4011 0.2909 0.061 Uiso 1 1 calc R
C15 C -0.06990(16) 0.3750(5) 0.1676(6) 0.0838(19) Uani 1 1 d .
H15A H -0.0415 0.3682 0.2305 0.101 Uiso 1 1 calc R
C16 C -0.19188(13) 0.4337(3) 0.1533(4) 0.0425(9) Uani 1 1 d .
H16A H -0.2078 0.4863 0.0960 0.051 Uiso 1 1 calc R
H16B H -0.1818 0.4615 0.2392 0.051 Uiso 1 1 calc R
C17 C 0.21020(14) 0.0403(4) 0.3235(4) 0.0509(11) Uani 1 1 d .
H17A H 0.2216 -0.0276 0.3242 0.061 Uiso 1 1 calc R
H17B H 0.2238 0.0685 0.4082 0.061 Uiso 1 1 calc R
C18 C 0.15910(13) 0.0376(3) 0.2981(4) 0.0396(9) Uani 1 1 d .
C19 C 0.13196(16) -0.0199(3) 0.2024(4) 0.0500(10) Uani 1 1 d .
H19A H 0.1459 -0.0606 0.1542 0.060 Uiso 1 1 calc R
C20 C 0.08508(17) -0.0187(4) 0.1767(4) 0.0623(13) Uani 1 1 d .
H20A H 0.0673 -0.0593 0.1115 0.075 Uiso 1 1 calc R
C21 C 0.06315(15) 0.0400(4) 0.2428(4) 0.0623(14) Uani 1 1 d .
C22 C 0.09007(15) 0.0970(4) 0.3386(4) 0.0544(11) Uani 1 1 d .
H22A H 0.0759 0.1374 0.3866 0.065 Uiso 1 1 calc R
C23 C 0.13767(14) 0.0963(3) 0.3660(4) 0.0457(10) Uani 1 1 d .
H23A H 0.1555 0.1364 0.4318 0.055 Uiso 1 1 calc R
C24 C 0.01159(17) 0.0441(8) 0.2118(5) 0.142(4) Uani 1 1 d .
H24A H 0.0024 0.1038 0.1601 0.170 Uiso 1 1 calc R
H24B H 0.0003 -0.0120 0.1550 0.170 Uiso 1 1 calc R

loop_
_atom_site_aniso_label
_atom_site_aniso_U_11
_atom_site_aniso_U_22
_atom_site_aniso_U_33
_atom_site_aniso_U_23
_atom_site_aniso_U_13
_atom_site_aniso_U_12
As1 0.0247(2) 0.0468(3) 0.0370(2) -0.00220(16) 0.01298(15) 0.00511(15)
S1 0.0291(4) 0.0533(6) 0.0393(5) -0.0032(4) 0.0139(4) -0.0028(4)
S2 0.0368(5) 0.0494(6) 0.0550(6) 0.0012(5) 0.0213(5) 0.0116(4)
S3 0.0290(5) 0.0615(7) 0.0376(5) -0.0048(4) 0.0071(4) 0.0059(4)
C1 0.035(2) 0.064(3) 0.037(2) -0.0096(18) 0.0157(17) 0.0009(18)
C2 0.0317(19) 0.052(2) 0.0307(18) -0.0093(16) 0.0107(15) -0.0014(16)
C3 0.045(2) 0.053(3) 0.049(2) -0.005(2) 0.0159(19) -0.008(2)
C4 0.048(3) 0.078(4) 0.058(3) 0.001(3) 0.021(2) -0.013(3)
C5 0.042(2) 0.095(4) 0.056(3) 0.004(3) 0.022(2) -0.009(3)
C6 0.048(3) 0.076(3) 0.064(3) 0.009(3) 0.015(2) 0.024(2)
C7 0.040(2) 0.057(3) 0.052(2) 0.005(2) 0.0181(19) 0.0029(19)
C8 0.056(3) 0.079(4) 0.103(5) 0.004(3) 0.034(3) 0.001(3)
C9 0.090(5) 0.261(12) 0.218(11) -0.172(10) 0.093(7) -0.079(7)
C10 0.052(3) 0.162(7) 0.101(5) -0.051(5) 0.046(3) -0.018(4)
C11 0.082(4) 0.138(6) 0.061(3) -0.024(4) 0.049(3) -0.024(4)
C12 0.049(3) 0.083(3) 0.042(2) 0.000(2) 0.020(2) -0.003(2)
C13 0.0352(19) 0.042(2) 0.043(2) 0.0036(17) 0.0182(16) -0.0039(16)
C14 0.039(2) 0.068(3) 0.050(2) -0.002(2) 0.0178(18) 0.000(2)
C15 0.034(2) 0.137(6) 0.080(4) -0.026(4) 0.016(2) 0.006(3)
C16 0.039(2) 0.043(2) 0.048(2) 0.0035(18) 0.0171(17) 0.0010(17)
C17 0.042(2) 0.063(3) 0.046(2) 0.009(2) 0.0097(19) 0.009(2)
C18 0.042(2) 0.039(2) 0.038(2) 0.0081(17) 0.0113(16) 0.0002(17)
C19 0.064(3) 0.040(2) 0.045(2) 0.0000(18) 0.013(2) -0.003(2)
C20 0.067(3) 0.074(3) 0.041(2) 0.001(2) 0.009(2) -0.033(3)
C21 0.043(2) 0.105(4) 0.038(2) 0.024(3) 0.0108(19) -0.018(3)
C22 0.049(2) 0.070(3) 0.053(3) 0.008(2) 0.028(2) -0.001(2)
C23 0.046(2) 0.052(3) 0.043(2) -0.0046(19) 0.0183(18) -0.0112(19)
C24 0.040(3) 0.336(13) 0.048(3) 0.039(5) 0.009(2) -0.032(5)

loop_
_atom_type_symbol
_atom_type_description
_atom_type_scat_dispersion_real
_atom_type_scat_dispersion_imag
_atom_type_scat_source
C C 0.0033 0.0016 'International Tables Vol C Tables 4.2.6.8 and 6.1.1.4'
H H 0.0000 0.0000 'International Tables Vol C Tables 4.2.6.8 and 6.1.1.4'
S S 0.1246 0.1234 'International Tables Vol C Tables 4.2.6.8 and 6.1.1.4'
As As 0.0499 2.0058 'International Tables Vol C Tables 4.2.6.8 and 6.1.1.4'

loop_
_geom_angle_atom_site_label_1
_geom_angle_atom_site_label_2
_geom_angle_atom_site_label_3
_geom_angle
_geom_angle_site_symmetry_1
_geom_angle_site_symmetry_3
S1 As1 S2 96.10(4) . .
S1 As1 S3 93.58(4) . .
S2 As1 S3 98.46(4) . .
C1 S1 As1 99.24(14) . .
C17 S2 As1 99.82(14) . .
C16 S3 As1 96.04(13) 2 .
C2 C1 S1 112.1(3) . .
C2 C1 H1A 109.2 . .
S1 C1 H1A 109.2 . .
C2 C1 H1B 109.2 . .
S1 C1 H1B 109.2 . .
H1A C1 H1B 107.9 . .
C3 C2 C7 118.4(4) . .
C3 C2 C1 120.8(4) . .
C7 C2 C1 120.7(4) . .
C4 C3 C2 121.0(4) . .
C4 C3 H3A 119.5 . .
C2 C3 H3A 119.5 . .
C5 C4 C3 121.6(5) . .
C5 C4 H4A 119.2 . .
C3 C4 H4A 119.2 . .
C4 C5 C6 118.2(4) . .
C4 C5 C8 118.5(5) . .
C6 C5 C8 123.2(5) . .
C5 C6 C7 121.5(5) . .
C5 C6 H6A 119.3 . .
C7 C6 H6A 119.3 . .
C2 C7 C6 119.3(4) . .
C2 C7 H7A 120.3 . .
C6 C7 H7A 120.3 . .
C9 C8 C5 112.8(5) . .
C9 C8 H8A 109.0 . .
C5 C8 H8A 109.0 . .
C9 C8 H8B 109.0 . .
C5 C8 H8B 109.0 . .
H8A C8 H8B 107.8 . .
C8 C9 C10 117.3(7) . .
C8 C9 H9A 108.0 . .
C10 C9 H9A 108.0 . .
C8 C9 H9B 108.0 . .
C10 C9 H9B 108.0 . .
H9A C9 H9B 107.2 . .
C15 C10 C11 116.8(5) . .
C15 C10 C9 121.6(6) . .
C11 C10 C9 121.3(7) . .
C10 C11 C12 121.7(5) . .
C10 C11 H11A 119.1 . .
C12 C11 H11A 119.1 . .
C13 C12 C11 119.8(4) . .
C13 C12 H12A 120.1 . .
C11 C12 H12A 120.1 . .
C12 C13 C14 118.6(4) . .
C12 C13 C16 120.9(4) . .
C14 C13 C16 120.4(4) . .
C15 C14 C13 120.2(4) . .
C15 C14 H14A 119.9 . .
C13 C14 H14A 119.9 . .
C10 C15 C14 122.6(5) . .
C10 C15 H15A 118.7 . .
C14 C15 H15A 118.7 . .
C13 C16 S3 114.2(3) . 2
C13 C16 H16A 108.7 . .
S3 C16 H16A 108.7 2 .
C13 C16 H16B 108.7 . .
S3 C16 H16B 108.7 2 .
H16A C16 H16B 107.6 . .
C18 C17 S2 113.8(3) . .
C18 C17 H17A 108.8 . .
S2 C17 H17A 108.8 . .
C18 C17 H17B 108.8 . .
S2 C17 H17B 108.8 . .
H17A C17 H17B 107.7 . .
C23 C18 C19 118.2(4) . .
C23 C18 C17 120.5(4) . .
C19 C18 C17 121.3(4) . .
C20 C19 C18 120.7(4) . .
C20 C19 H19A 119.6 . .
C18 C19 H19A 119.6 . .
C19 C20 C21 121.9(4) . .
C19 C20 H20A 119.1 . .
C21 C20 H20A 119.1 . .
C20 C21 C22 117.6(4) . .
C20 C21 C24 121.9(5) . .
C22 C21 C24 120.5(6) . .
C21 C22 C23 121.2(4) . .
C21 C22 H22A 119.4 . .
C23 C22 H22A 119.4 . .
C18 C23 C22 120.5(4) . .
C18 C23 H23A 119.8 . .
C22 C23 H23A 119.8 . .
C24 C24 C21 126.7(7) 2 .
C24 C24 H24A 105.6 2 .
C21 C24 H24A 105.6 . .
C24 C24 H24B 105.6 2 .
C21 C24 H24B 105.6 . .
H24A C24 H24B 106.1 . .

loop_
_geom_bond_atom_site_label_1
_geom_bond_atom_site_label_2
_geom_bond_distance
_geom_bond_site_symmetry_2
As1 S1 2.2362(10) .
As1 S2 2.2424(11) .
As1 S3 2.2458(11) .
S1 C1 1.834(4) .
S2 C17 1.839(4) .
S3 C16 1.833(4) 2
C1 C2 1.505(5) .
C1 H1A 0.9900 .
C1 H1B 0.9900 .
C2 C3 1.384(6) .
C2 C7 1.385(6) .
C3 C4 1.375(6) .
C3 H3A 0.9500 .
C4 C5 1.353(8) .
C4 H4A 0.9500 .
C5 C6 1.382(7) .
C5 C8 1.549(7) .
C6 C7 1.399(6) .
C6 H6A 0.9500 .
C7 H7A 0.9500 .
C8 C9 1.371(10) .
C8 H8A 0.9900 .
C8 H8B 0.9900 .
C9 C10 1.556(8) .
C9 H9A 0.9900 .
C9 H9B 0.9900 .
C10 C15 1.363(8) .
C10 C11 1.385(9) .
C11 C12 1.390(7) .
C11 H11A 0.9500 .
C12 C13 1.378(6) .
C12 H12A 0.9500 .
C13 C14 1.382(6) .
C13 C16 1.500(5) .
C14 C15 1.372(6) .
C14 H14A 0.9500 .
C15 H15A 0.9500 .
C16 S3 1.833(4) 2
C16 H16A 0.9900 .
C16 H16B 0.9900 .
C17 C18 1.502(5) .
C17 H17A 0.9900 .
C17 H17B 0.9900 .
C18 C23 1.382(6) .
C18 C19 1.389(6) .
C19 C20 1.376(7) .
C19 H19A 0.9500 .
C20 C21 1.379(7) .
C20 H20A 0.9500 .
C21 C22 1.383(7) .
C21 C24 1.511(7) .
C22 C23 1.396(6) .
C22 H22A 0.9500 .
C23 H23A 0.9500 .
C24 C24 1.247(10) 2
C24 H24A 0.9900 .
C24 H24B 0.9900 .

loop_
_geom_torsion_atom_site_label_1
_geom_torsion_atom_site_label_2
_geom_torsion_atom_site_label_3
_geom_torsion_atom_site_label_4
_geom_torsion
_geom_torsion_site_symmetry_4
S2 As1 S1 C1 84.36(14) .
S3 As1 S1 C1 -176.72(14) .
S1 As1 S2 C17 -175.66(15) .
S3 As1 S2 C17 89.78(15) .
S1 As1 S3 C16 90.11(13) 2
S2 As1 S3 C16 -173.18(13) 2
As1 S1 C1 C2 51.9(3) .
S1 C1 C2 C3 -104.5(4) .
S1 C1 C2 C7 71.0(5) .
C7 C2 C3 C4 -0.8(6) .
C1 C2 C3 C4 174.8(4) .
C2 C3 C4 C5 1.6(7) .
C3 C4 C5 C6 -1.4(8) .
C3 C4 C5 C8 -178.7(5) .
C4 C5 C6 C7 0.6(8) .
C8 C5 C6 C7 177.8(5) .
C3 C2 C7 C6 0.0(6) .
C1 C2 C7 C6 -175.6(4) .
C5 C6 C7 C2 0.1(7) .
C4 C5 C8 C9 137.8(8) .
C6 C5 C8 C9 -39.4(10) .
C5 C8 C9 C10 -170.9(7) .
C8 C9 C10 C15 118.8(10) .
C8 C9 C10 C11 -67.3(14) .
C15 C10 C11 C12 5.0(12) .
C9 C10 C11 C12 -169.1(7) .
C10 C11 C12 C13 -1.1(10) .
C11 C12 C13 C14 -3.1(7) .
C11 C12 C13 C16 174.0(5) .
C12 C13 C14 C15 3.2(7) .
C16 C13 C14 C15 -173.9(5) .
C11 C10 C15 C14 -4.9(12) .
C9 C10 C15 C14 169.2(8) .
C13 C14 C15 C10 0.9(10) .
C12 C13 C16 S3 76.6(5) 2
C14 C13 C16 S3 -106.4(4) 2
As1 S2 C17 C18 45.5(3) .
S2 C17 C18 C23 -101.8(4) .
S2 C17 C18 C19 75.1(5) .
C23 C18 C19 C20 -0.3(6) .
C17 C18 C19 C20 -177.3(4) .
C18 C19 C20 C21 0.8(7) .
C19 C20 C21 C22 -1.1(7) .
C19 C20 C21 C24 177.9(5) .
C20 C21 C22 C23 1.0(7) .
C24 C21 C22 C23 -178.1(5) .
C19 C18 C23 C22 0.1(6) .
C17 C18 C23 C22 177.1(4) .
C21 C22 C23 C18 -0.5(7) .
C20 C21 C24 C24 137.0(4) 2
C22 C21 C24 C24 -44.0(7) 2
